data_1562509
loop_
_publ_author_name
'Smetana, Volodymyr'
'Corbett, John D.'
'Miller, Gordon J.'

_publ_section_title
;
 Na8Au9.8(4)Ga7.2 and Na17Au5.87(2)Ga46.63: The diversity of pseudo 5-fold
 symmetries in the Na--Au--Ga system
;
_journal_name_full 'Journal of Solid State Chemistry'
_journal_page_first 21
_journal_page_last 28
_journal_paper_doi 10.1016/j.jssc.2013.08.017
_journal_volume 207
_journal_year 2013
_chemical_formula_sum 'Au9.43 Ga7.57 Na8'
_chemical_formula_weight 2568.46
_space_group_IT_number 63
_space_group_name_Hall '-C 2c 2'
_space_group_name_H-M_alt 'C m c m'
_atom_sites_solution_hydrogens geom
_atom_sites_solution_primary direct
_atom_sites_solution_secondary difmap
_audit_creation_method SHELXL-97
_cell_angle_alpha 90.00
_cell_angle_beta 90.00
_cell_angle_gamma 90.00
_cell_formula_units_Z 4
_cell_length_a 5.3080(11)
_cell_length_b 24.505(5)
_cell_length_c 14.561(3)
_cell_measurement_temperature 293(2)
_cell_volume 1894.0(7)
_computing_structure_refinement 'SHELXL-97 (Sheldrick, 1997)'
_computing_structure_solution 'SHELXS-97 (Sheldrick, 1990)'
_diffrn_ambient_temperature 293(2)
_diffrn_measured_fraction_theta_full 1.000
_diffrn_measured_fraction_theta_max 1.000
_diffrn_radiation_monochromator graphite
_diffrn_radiation_source 'fine-focus sealed tube'
_diffrn_radiation_type MoK\a
_diffrn_radiation_wavelength 0.71073
_diffrn_reflns_av_R_equivalents 0.0770
_diffrn_reflns_av_sigmaI/netI 0.1082
_diffrn_reflns_limit_h_max 5
_diffrn_reflns_limit_h_min -5
_diffrn_reflns_limit_k_max 26
_diffrn_reflns_limit_k_min 0
_diffrn_reflns_limit_l_max 15
_diffrn_reflns_limit_l_min 0
_diffrn_reflns_number 1235
_diffrn_reflns_theta_full 22.48
_diffrn_reflns_theta_max 22.48
_diffrn_reflns_theta_min 1.66
_exptl_absorpt_coefficient_mu 83.408
_exptl_crystal_density_diffrn 9.008
_exptl_crystal_density_method 'not measured'
_exptl_crystal_F_000 4270
_refine_diff_density_max 3.897
_refine_diff_density_min -3.626
_refine_diff_density_rms 0.746
_refine_ls_extinction_method none
_refine_ls_goodness_of_fit_ref 1.024
_refine_ls_hydrogen_treatment mixed
_refine_ls_matrix_type full
_refine_ls_number_parameters 68
_refine_ls_number_reflns 734
_refine_ls_number_restraints 0
_refine_ls_restrained_S_all 1.024
_refine_ls_R_factor_all 0.1232
_refine_ls_R_factor_gt 0.0716
_refine_ls_shift/su_max 0.027
_refine_ls_shift/su_mean 0.006
_refine_ls_structure_factor_coef Fsqd
_refine_ls_weighting_details 'calc w=1/[\s^2^(Fo^2^)+(0.0680P)^2^+0.0000P] where P=(Fo^2^+2Fc^2^)/3'
_refine_ls_weighting_scheme calc
_refine_ls_wR_factor_gt 0.1358
_refine_ls_wR_factor_ref 0.1540
_reflns_number_gt 492
_reflns_number_total 734
_reflns_threshold_expression >2sigma(I)
_cod_data_source_file JSSC-2013-207-21.cif
_cod_data_source_block r81
_cod_database_code 1562509

loop_
_symmetry_equiv_pos_as_xyz
'x, y, z'
'-x, -y, z+1/2'
'-x, y, -z+1/2'
'x, -y, -z'
'x+1/2, y+1/2, z'
'-x+1/2, -y+1/2, z+1/2'
'-x+1/2, y+1/2, -z+1/2'
'x+1/2, -y+1/2, -z'
'-x, -y, -z'
'x, y, -z-1/2'
'x, -y, z-1/2'
'-x, y, z'
'-x+1/2, -y+1/2, -z'
'x+1/2, y+1/2, -z-1/2'
'x+1/2, -y+1/2, z-1/2'
'-x+1/2, y+1/2, z'

loop_
_atom_site_label
_atom_site_type_symbol
_atom_site_fract_x
_atom_site_fract_y
_atom_site_fract_z
_atom_site_U_iso_or_equiv
_atom_site_adp_type
_atom_site_occupancy
_atom_site_symmetry_multiplicity
_atom_site_calc_flag
_atom_site_refinement_flags
_atom_site_disorder_assembly
_atom_site_disorder_group
Au1 Au 0.0000 0.10081(19) 0.7500 0.0217(12) Uani 1 4 d S . .
Au2 Au 0.0000 0.28365(12) 0.6501(2) 0.0166(9) Uani 1 2 d S . .
Au3 Au 0.0000 0.17042(12) 0.5898(2) 0.0175(9) Uani 1 2 d S . .
Au4 Au 0.0000 -0.06579(14) 0.6476(2) 0.0256(16) Uani 0.96(3) 2 d SP . .
Ga4 Ga 0.0000 -0.06579(14) 0.6476(2) 0.0256(16) Uani 0.04(3) 2 d SP . .
Au5 Au 0.2713(12) 0.2020(2) 0.7500 0.025(3) Uani 0.30(3) 2 d SP . .
Ga5 Ga 0.2713(12) 0.2020(2) 0.7500 0.025(3) Uani 0.70(3) 2 d SP . .
Au6 Au 0.2667(11) 0.0079(3) 0.7500 0.025(3) Uani 0.25(3) 2 d SP . .
Ga6 Ga 0.2667(11) 0.0079(3) 0.7500 0.025(3) Uani 0.75(3) 2 d SP . .
Au7 Au -0.5000 -0.0344(2) 0.5662(3) 0.025(2) Uani 0.49(3) 2 d SP . .
Ga7 Ga -0.5000 -0.0344(2) 0.5662(3) 0.025(2) Uani 0.51(3) 2 d SP . .
Au8 Au 0.2427(10) 0.3613(2) 0.5570(3) 0.020(2) Uani 0.109(19) 1 d P . .
Ga8 Ga 0.2427(10) 0.3613(2) 0.5570(3) 0.020(2) Uani 0.891(19) 1 d P . .
Na1 Na 0.0000 0.391(2) 0.7500 0.033(11) Uiso 1 4 d S . .
Na2 Na 0.0000 0.2618(14) 0.438(3) 0.041(10) Uiso 1 2 d S . .
Na3 Na 0.5000 0.1053(12) 0.634(2) 0.019(6) Uiso 1 2 d S . .
Na4 Na 0.5000 0.3183(16) 0.7500 0.015(9) Uiso 1 4 d S . .
Na5 Na 0.0000 -0.0446(18) 0.438(3) 0.056(12) Uiso 1 2 d S . .

loop_
_atom_site_aniso_label
_atom_site_aniso_U_11
_atom_site_aniso_U_22
_atom_site_aniso_U_33
_atom_site_aniso_U_23
_atom_site_aniso_U_13
_atom_site_aniso_U_12
Au1 0.023(3) 0.027(3) 0.015(2) 0.000 0.000 0.000
Au2 0.0125(17) 0.0267(18) 0.0107(16) 0.0003(13) 0.000 0.000
Au3 0.0140(16) 0.0279(18) 0.0106(15) -0.0017(14) 0.000 0.000
Au4 0.034(3) 0.032(2) 0.011(2) -0.0010(15) 0.000 0.000
Ga4 0.034(3) 0.032(2) 0.011(2) -0.0010(15) 0.000 0.000
Au5 0.029(4) 0.034(4) 0.012(4) 0.000 0.000 -0.002(3)
Ga5 0.029(4) 0.034(4) 0.012(4) 0.000 0.000 -0.002(3)
Au6 0.007(4) 0.035(4) 0.032(4) 0.000 0.000 -0.002(3)
Ga6 0.007(4) 0.035(4) 0.032(4) 0.000 0.000 -0.002(3)
Au7 0.016(3) 0.032(3) 0.026(4) 0.012(2) 0.000 0.000
Ga7 0.016(3) 0.032(3) 0.026(4) 0.012(2) 0.000 0.000
Au8 0.012(3) 0.034(3) 0.016(3) -0.003(2) -0.001(2) 0.000(2)
Ga8 0.012(3) 0.034(3) 0.016(3) -0.003(2) -0.001(2) 0.000(2)

loop_
_atom_type_symbol
_atom_type_description
_atom_type_scat_dispersion_real
_atom_type_scat_dispersion_imag
_atom_type_scat_source
Na Na 0.0362 0.0249 'International Tables Vol C Tables 4.2.6.8 and 6.1.1.4'
Ga Ga 0.2307 1.6083 'International Tables Vol C Tables 4.2.6.8 and 6.1.1.4'
Au Au -2.0133 8.8022 'International Tables Vol C Tables 4.2.6.8 and 6.1.1.4'

loop_
_geom_angle_atom_site_label_1
_geom_angle_atom_site_label_2
_geom_angle_atom_site_label_3
_geom_angle
_geom_angle_site_symmetry_1
_geom_angle_site_symmetry_3
Au6 Au1 Ga6 63.8(3) . 3_556
Au6 Au1 Au6 63.8(3) . 3_556
Ga6 Au1 Au6 0.0(3) 3_556 3_556
Au6 Au1 Ga5 178.3(2) . 3_556
Ga6 Au1 Ga5 117.98(18) 3_556 3_556
Au6 Au1 Ga5 117.98(18) 3_556 3_556
Au6 Au1 Au5 178.3(2) . 3_556
Ga6 Au1 Au5 117.98(18) 3_556 3_556
Au6 Au1 Au5 117.98(18) 3_556 3_556
Ga5 Au1 Au5 0.0(2) 3_556 3_556
Au6 Au1 Au5 117.98(18) . .
Ga6 Au1 Au5 178.3(2) 3_556 .
Au6 Au1 Au5 178.3(2) 3_556 .
Ga5 Au1 Au5 60.3(3) 3_556 .
Au5 Au1 Au5 60.3(3) 3_556 .
Au6 Au1 Au3 120.08(8) . 10_557
Ga6 Au1 Au3 120.08(8) 3_556 10_557
Au6 Au1 Au3 120.08(8) 3_556 10_557
Ga5 Au1 Au3 59.31(10) 3_556 10_557
Au5 Au1 Au3 59.31(10) 3_556 10_557
Au5 Au1 Au3 59.31(10) . 10_557
Au6 Au1 Au3 120.08(8) . .
Ga6 Au1 Au3 120.08(8) 3_556 .
Au6 Au1 Au3 120.08(8) 3_556 .
Ga5 Au1 Au3 59.31(10) 3_556 .
Au5 Au1 Au3 59.31(10) 3_556 .
Au5 Au1 Au3 59.31(10) . .
Au3 Au1 Au3 107.7(2) 10_557 .
Au6 Au1 Na5 67.6(7) . 2
Ga6 Au1 Na5 67.6(7) 3_556 2
Au6 Au1 Na5 67.6(7) 3_556 2
Ga5 Au1 Na5 112.9(7) 3_556 2
Au5 Au1 Na5 112.9(7) 3_556 2
Au5 Au1 Na5 112.9(7) . 2
Au3 Au1 Na5 62.9(8) 10_557 2
Au3 Au1 Na5 170.5(9) . 2
Au6 Au1 Na5 67.6(7) . 9_556
Ga6 Au1 Na5 67.6(7) 3_556 9_556
Au6 Au1 Na5 67.6(7) 3_556 9_556
Ga5 Au1 Na5 112.9(7) 3_556 9_556
Au5 Au1 Na5 112.9(7) 3_556 9_556
Au5 Au1 Na5 112.9(7) . 9_556
Au3 Au1 Na5 170.5(9) 10_557 9_556
Au3 Au1 Na5 62.9(8) . 9_556
Na5 Au1 Na5 126.6(17) 2 9_556
Ga8 Au2 Au8 0.0(3) 12 12
Ga8 Au2 Au8 57.7(2) 12 .
Au8 Au2 Au8 57.7(2) 12 .
Ga8 Au2 Au5 178.56(19) 12 .
Au8 Au2 Au5 178.56(19) 12 .
Au8 Au2 Au5 120.93(17) . .
Ga8 Au2 Ga5 120.93(17) 12 3_556
Au8 Au2 Ga5 120.93(17) 12 3_556
Au8 Au2 Ga5 178.56(19) . 3_556
Au5 Au2 Ga5 60.4(3) . 3_556
Ga8 Au2 Au5 120.93(17) 12 3_556
Au8 Au2 Au5 120.93(17) 12 3_556
Au8 Au2 Au5 178.56(19) . 3_556
Au5 Au2 Au5 60.4(3) . 3_556
Ga5 Au2 Au5 0.0(3) 3_556 3_556
Ga8 Au2 Au3 121.80(14) 12 .
Au8 Au2 Au3 121.80(14) 12 .
Au8 Au2 Au3 121.80(14) . .
Au5 Au2 Au3 59.14(11) . .
Ga5 Au2 Au3 59.14(11) 3_556 .
Au5 Au2 Au3 59.14(11) 3_556 .
Ga8 Au2 Au2 120.53(11) 12 10_557
Au8 Au2 Au2 120.53(11) 12 10_557
Au8 Au2 Au2 120.53(11) . 10_557
Au5 Au2 Au2 59.44(8) . 10_557
Ga5 Au2 Au2 59.44(8) 3_556 10_557
Au5 Au2 Au2 59.44(8) 3_556 10_557
Au3 Au2 Au2 107.55(8) . 10_557
Ga8 Au2 Na1 67.7(4) 12 .
Au8 Au2 Na1 67.7(4) 12 .
Au8 Au2 Na1 67.7(4) . .
Au5 Au2 Na1 111.5(4) . .
Ga5 Au2 Na1 111.5(4) 3_556 .
Au5 Au2 Na1 111.5(4) 3_556 .
Au3 Au2 Na1 168.7(5) . .
Au2 Au2 Na1 61.1(5) 10_557 .
Ga8 Au2 Na2 67.8(6) 12 .
Au8 Au2 Na2 67.8(6) 12 .
Au8 Au2 Na2 67.8(6) . .
Au5 Au2 Na2 112.4(6) . .
Ga5 Au2 Na2 112.4(6) 3_556 .
Au5 Au2 Na2 112.4(6) 3_556 .
Au3 Au2 Na2 62.6(7) . .
Au2 Au2 Na2 170.1(7) 10_557 .
Na1 Au2 Na2 128.7(8) . .
Ga8 Au3 Au8 0.0(3) 8_456 8_456
Ga8 Au3 Ga8 62.0(2) 8_456 13_556
Au8 Au3 Ga8 62.0(2) 8_456 13_556
Ga8 Au3 Au8 62.0(2) 8_456 13_556
Au8 Au3 Au8 62.0(2) 8_456 13_556
Ga8 Au3 Au8 0.0(2) 13_556 13_556
Ga8 Au3 Au5 178.45(19) 8_456 .
Au8 Au3 Au5 178.45(19) 8_456 .
Ga8 Au3 Au5 118.63(16) 13_556 .
Au8 Au3 Au5 118.63(16) 13_556 .
Ga8 Au3 Ga5 118.63(16) 8_456 3_556
Au8 Au3 Ga5 118.63(16) 8_456 3_556
Ga8 Au3 Ga5 178.45(19) 13_556 3_556
Au8 Au3 Ga5 178.45(19) 13_556 3_556
Au5 Au3 Ga5 60.7(2) . 3_556
Ga8 Au3 Au5 118.63(16) 8_456 3_556
Au8 Au3 Au5 118.63(16) 8_456 3_556
Ga8 Au3 Au5 178.45(19) 13_556 3_556
Au8 Au3 Au5 178.45(19) 13_556 3_556
Au5 Au3 Au5 60.7(2) . 3_556
Ga5 Au3 Au5 0.0(2) 3_556 3_556
Ga8 Au3 Au1 118.49(16) 8_456 .
Au8 Au3 Au1 118.49(16) 8_456 .
Ga8 Au3 Au1 118.49(16) 13_556 .
Au8 Au3 Au1 118.49(16) 13_556 .
Au5 Au3 Au1 59.96(13) . .
Ga5 Au3 Au1 59.96(13) 3_556 .
Au5 Au3 Au1 59.96(13) 3_556 .
Ga8 Au3 Au2 121.52(15) 8_456 .
Au8 Au3 Au2 121.52(15) 8_456 .
Ga8 Au3 Au2 121.52(15) 13_556 .
Au8 Au3 Au2 121.52(15) 13_556 .
Au5 Au3 Au2 59.59(14) . .
Ga5 Au3 Au2 59.59(14) 3_556 .
Au5 Au3 Au2 59.59(14) 3_556 .
Au1 Au3 Au2 108.62(14) . .
Ga8 Au3 Na5 66.7(7) 8_456 9_556
Au8 Au3 Na5 66.7(7) 8_456 9_556
Ga8 Au3 Na5 66.7(7) 13_556 9_556
Au8 Au3 Na5 66.7(7) 13_556 9_556
Au5 Au3 Na5 112.1(7) . 9_556
Ga5 Au3 Na5 112.1(7) 3_556 9_556
Au5 Au3 Na5 112.1(7) 3_556 9_556
Au1 Au3 Na5 61.3(9) . 9_556
Au2 Au3 Na5 169.9(9) . 9_556
Ga8 Au3 Na2 118.8(7) 8_456 13_556
Au8 Au3 Na2 118.8(7) 8_456 13_556
Ga8 Au3 Na2 67.5(7) 13_556 13_556
Au8 Au3 Na2 67.5(7) 13_556 13_556
Au5 Au3 Na2 62.5(7) . 13_556
Ga5 Au3 Na2 112.9(7) 3_556 13_556
Au5 Au3 Na2 112.9(7) 3_556 13_556
Au1 Au3 Na2 114.6(6) . 13_556
Au2 Au3 Na2 62.5(6) . 13_556
Na5 Au3 Na2 120.3(6) 9_556 13_556
Ga8 Au4 Au8 0.0(3) 5_445 5_445
Ga8 Au4 Ga8 63.2(2) 5_445 16_545
Au8 Au4 Ga8 63.2(2) 5_445 16_545
Ga8 Au4 Au8 63.2(2) 5_445 16_545
Au8 Au4 Au8 63.2(2) 5_445 16_545
Ga8 Au4 Au8 0.0(2) 16_545 16_545
Ga8 Au4 Au6 177.35(18) 5_445 .
Au8 Au4 Au6 177.35(18) 5_445 .
Ga8 Au4 Au6 117.20(18) 16_545 .
Au8 Au4 Au6 117.20(18) 16_545 .
Ga8 Au4 Ga6 117.20(18) 5_445 3_556
Au8 Au4 Ga6 117.20(18) 5_445 3_556
Ga8 Au4 Ga6 177.35(18) 16_545 3_556
Au8 Au4 Ga6 177.35(18) 16_545 3_556
Au6 Au4 Ga6 62.3(3) . 3_556
Ga8 Au4 Au6 117.20(18) 5_445 3_556
Au8 Au4 Au6 117.20(18) 5_445 3_556
Ga8 Au4 Au6 177.35(18) 16_545 3_556
Au8 Au4 Au6 177.35(18) 16_545 3_556
Au6 Au4 Au6 62.3(3) . 3_556
Ga6 Au4 Au6 0.0(2) 3_556 3_556
Ga8 Au4 Au4 120.42(12) 5_445 10_557
Au8 Au4 Au4 120.42(12) 5_445 10_557
Ga8 Au4 Au4 120.42(12) 16_545 10_557
Au8 Au4 Au4 120.42(12) 16_545 10_557
Au6 Au4 Au4 56.99(9) . 10_557
Ga6 Au4 Au4 56.99(9) 3_556 10_557
Au6 Au4 Au4 56.99(9) 3_556 10_557
Ga8 Au4 Ga4 120.42(12) 5_445 10_557
Au8 Au4 Ga4 120.42(12) 5_445 10_557
Ga8 Au4 Ga4 120.42(12) 16_545 10_557
Au8 Au4 Ga4 120.42(12) 16_545 10_557
Au6 Au4 Ga4 56.99(9) . 10_557
Ga6 Au4 Ga4 56.99(9) 3_556 10_557
Au6 Au4 Ga4 56.99(9) 3_556 10_557
Au4 Au4 Ga4 0.00(13) 10_557 10_557
Ga8 Au4 Na5 114.2(7) 5_445 9_556
Au8 Au4 Na5 114.2(7) 5_445 9_556
Ga8 Au4 Na5 114.2(7) 16_545 9_556
Au8 Au4 Na5 114.2(7) 16_545 9_556
Au6 Au4 Na5 68.2(7) . 9_556
Ga6 Au4 Na5 68.2(7) 3_556 9_556
Au6 Au4 Na5 68.2(7) 3_556 9_556
Au4 Au4 Na5 114.8(9) 10_557 9_556
Ga4 Au4 Na5 114.8(9) 10_557 9_556
Ga8 Au4 Au7 60.87(15) 5_445 .
Au8 Au4 Au7 60.87(15) 5_445 .
Ga8 Au4 Au7 115.99(17) 16_545 .
Au8 Au4 Au7 115.99(17) 16_545 .
Au6 Au4 Au7 120.15(19) . .
Ga6 Au4 Au7 65.75(14) 3_556 .
Au6 Au4 Au7 65.75(14) 3_556 .
Au4 Au4 Au7 113.21(10) 10_557 .
Ga4 Au4 Au7 113.21(10) 10_557 .
Na5 Au4 Au7 66.6(3) 9_556 .
Ga5 Au5 Au5 0.000(1) 3_656 3_656
Ga5 Au5 Au3 120.37(12) 3_656 .
Au5 Au5 Au3 120.37(12) 3_656 .
Ga5 Au5 Au3 120.37(12) 3_656 10_557
Au5 Au5 Au3 120.37(12) 3_656 10_557
Au3 Au5 Au3 109.9(2) . 10_557
Ga5 Au5 Au1 120.14(14) 3_656 .
Au5 Au5 Au1 120.14(14) 3_656 .
Au3 Au5 Au1 60.73(12) . .
Au3 Au5 Au1 60.73(12) 10_557 .
Ga5 Au5 Au2 120.21(13) 3_656 10_557
Au5 Au5 Au2 120.21(13) 3_656 10_557
Au3 Au5 Au2 110.6(2) . 10_557
Au3 Au5 Au2 61.27(12) 10_557 10_557
Au1 Au5 Au2 110.6(2) . 10_557
Ga5 Au5 Au2 120.21(13) 3_656 .
Au5 Au5 Au2 120.21(13) 3_656 .
Au3 Au5 Au2 61.27(12) . .
Au3 Au5 Au2 110.6(2) 10_557 .
Au1 Au5 Au2 110.6(2) . .
Au2 Au5 Au2 61.11(17) 10_557 .
Ga5 Au5 Ga5 180.0(5) 3_656 3_556
Au5 Au5 Ga5 180.0(5) 3_656 3_556
Au3 Au5 Ga5 59.63(12) . 3_556
Au3 Au5 Ga5 59.63(12) 10_557 3_556
Au1 Au5 Ga5 59.86(14) . 3_556
Au2 Au5 Ga5 59.79(13) 10_557 3_556
Au2 Au5 Ga5 59.79(13) . 3_556
Ga5 Au5 Au5 180.0(5) 3_656 3_556
Au5 Au5 Au5 180.0(5) 3_656 3_556
Au3 Au5 Au5 59.63(12) . 3_556
Au3 Au5 Au5 59.63(12) 10_557 3_556
Au1 Au5 Au5 59.86(14) . 3_556
Au2 Au5 Au5 59.79(13) 10_557 3_556
Au2 Au5 Au5 59.79(13) . 3_556
Ga5 Au5 Au5 0.0(2) 3_556 3_556
Ga5 Au5 Na4 66.9(3) 3_656 .
Au5 Au5 Na4 66.9(3) 3_656 .
Au3 Au5 Na4 116.63(18) . .
Au3 Au5 Na4 116.63(18) 10_557 .
Au1 Au5 Na4 172.9(4) . .
Au2 Au5 Na4 63.5(3) 10_557 .
Au2 Au5 Na4 63.5(3) . .
Ga5 Au5 Na4 113.1(3) 3_556 .
Au5 Au5 Na4 113.1(3) 3_556 .
Ga5 Au5 Na2 67.2(3) 3_656 6
Au5 Au5 Na2 67.2(3) 3_656 6
Au3 Au5 Na2 172.5(4) . 6
Au3 Au5 Na2 63.6(4) 10_557 6
Au1 Au5 Na2 116.1(6) . 6
Au2 Au5 Na2 63.3(4) 10_557 6
Au2 Au5 Na2 116.3(6) . 6
Ga5 Au5 Na2 112.8(3) 3_556 6
Au5 Au5 Na2 112.8(3) 3_556 6
Na4 Au5 Na2 65.6(7) . 6
Ga5 Au5 Na2 67.2(3) 3_656 13_556
Au5 Au5 Na2 67.2(3) 3_656 13_556
Au3 Au5 Na2 63.6(4) . 13_556
Au3 Au5 Na2 172.5(4) 10_557 13_556
Au1 Au5 Na2 116.1(6) . 13_556
Au2 Au5 Na2 116.3(6) 10_557 13_556
Au2 Au5 Na2 63.3(4) . 13_556
Ga5 Au5 Na2 112.8(3) 3_556 13_556
Au5 Au5 Na2 112.8(3) 3_556 13_556
Na4 Au5 Na2 65.6(7) . 13_556
Na2 Au5 Na2 122.6(10) 6 13_556
Ga6 Au6 Au6 0.000(1) 3_656 3_656
Ga6 Au6 Au1 121.88(14) 3_656 .
Au6 Au6 Au1 121.88(14) 3_656 .
Ga6 Au6 Au4 121.14(13) 3_656 .
Au6 Au6 Au4 121.14(13) 3_656 .
Au1 Au6 Au4 106.7(2) . .
Ga6 Au6 Au4 121.14(13) 3_656 10_557
Au6 Au6 Au4 121.14(13) 3_656 10_557
Au1 Au6 Au4 106.7(2) . 10_557
Au4 Au6 Au4 66.01(19) . 10_557
Ga6 Au6 Ga4 121.14(13) 3_656 10_557
Au6 Au6 Ga4 121.14(13) 3_656 10_557
Au1 Au6 Ga4 106.7(2) . 10_557
Au4 Au6 Ga4 66.01(19) . 10_557
Au4 Au6 Ga4 0.00(10) 10_557 10_557
Ga6 Au6 Ga6 180.0(5) 3_656 3_556
Au6 Au6 Ga6 180.0(5) 3_656 3_556
Au1 Au6 Ga6 58.12(14) . 3_556
Au4 Au6 Ga6 58.86(13) . 3_556
Au4 Au6 Ga6 58.86(13) 10_557 3_556
Ga4 Au6 Ga6 58.86(13) 10_557 3_556
Ga6 Au6 Au6 180.0(5) 3_656 3_556
Au6 Au6 Au6 180.0(5) 3_656 3_556
Au1 Au6 Au6 58.12(14) . 3_556
Au4 Au6 Au6 58.86(13) . 3_556
Au4 Au6 Au6 58.86(13) 10_557 3_556
Ga4 Au6 Au6 58.86(13) 10_557 3_556
Ga6 Au6 Au6 0.000(1) 3_556 3_556
Ga6 Au6 Na1 66.6(4) 3_656 5_545
Au6 Au6 Na1 66.6(4) 3_656 5_545
Au1 Au6 Na1 171.6(4) . 5_545
Au4 Au6 Na1 66.4(3) . 5_545
Au4 Au6 Na1 66.4(3) 10_557 5_545
Ga4 Au6 Na1 66.4(3) 10_557 5_545
Ga6 Au6 Na1 113.4(4) 3_556 5_545
Au6 Au6 Na1 113.4(4) 3_556 5_545
Ga6 Au6 Ga7 66.66(11) 3_656 10_657
Au6 Au6 Ga7 66.66(11) 3_656 10_657
Au1 Au6 Ga7 119.41(13) . 10_657
Au4 Au6 Ga7 116.9(2) . 10_657
Au4 Au6 Ga7 61.28(10) 10_557 10_657
Ga4 Au6 Ga7 61.28(10) 10_557 10_657
Ga6 Au6 Ga7 113.34(11) 3_556 10_657
Au6 Au6 Ga7 113.34(11) 3_556 10_657
Na1 Au6 Ga7 62.48(18) 5_545 10_657
Ga6 Au6 Au7 66.66(11) 3_656 10_657
Au6 Au6 Au7 66.66(11) 3_656 10_657
Au1 Au6 Au7 119.41(13) . 10_657
Au4 Au6 Au7 116.9(2) . 10_657
Au4 Au6 Au7 61.28(10) 10_557 10_657
Ga4 Au6 Au7 61.28(10) 10_557 10_657
Ga6 Au6 Au7 113.34(11) 3_556 10_657
Au6 Au6 Au7 113.34(11) 3_556 10_657
Na1 Au6 Au7 62.48(18) 5_545 10_657
Ga7 Au6 Au7 0.0(2) 10_657 10_657
Ga7 Au7 Au7 0.0(2) 9_456 9_456
Ga7 Au7 Ga8 123.5(3) 9_456 16_445
Au7 Au7 Ga8 123.5(3) 9_456 16_445
Ga7 Au7 Au8 123.5(3) 9_456 16_445
Au7 Au7 Au8 123.5(3) 9_456 16_445
Ga8 Au7 Au8 0.0(3) 16_445 16_445
Ga7 Au7 Ga8 123.5(3) 9_456 5_445
Au7 Au7 Ga8 123.5(3) 9_456 5_445
Ga8 Au7 Ga8 53.5(2) 16_445 5_445
Au8 Au7 Ga8 53.5(2) 16_445 5_445
Ga7 Au7 Au8 123.5(3) 9_456 5_445
Au7 Au7 Au8 123.5(3) 9_456 5_445
Ga8 Au7 Au8 53.5(2) 16_445 5_445
Au8 Au7 Au8 53.5(2) 16_445 5_445
Ga8 Au7 Au8 0.00(19) 5_445 5_445
Ga7 Au7 Au4 117.72(10) 9_456 .
Au7 Au7 Au4 117.72(10) 9_456 .
Ga8 Au7 Au4 100.80(18) 16_445 .
Au8 Au7 Au4 100.80(18) 16_445 .
Ga8 Au7 Au4 52.65(13) 5_445 .
Au8 Au7 Au4 52.65(13) 5_445 .
Ga7 Au7 Ga4 117.72(10) 9_456 1_455
Au7 Au7 Ga4 117.72(10) 9_456 1_455
Ga8 Au7 Ga4 52.65(13) 16_445 1_455
Au8 Au7 Ga4 52.65(13) 16_445 1_455
Ga8 Au7 Ga4 100.80(18) 5_445 1_455
Au8 Au7 Ga4 100.80(18) 5_445 1_455
Au4 Au7 Ga4 123.94(19) . 1_455
Ga7 Au7 Au4 117.72(10) 9_456 1_455
Au7 Au7 Au4 117.72(10) 9_456 1_455
Ga8 Au7 Au4 52.65(13) 16_445 1_455
Au8 Au7 Au4 52.65(13) 16_445 1_455
Ga8 Au7 Au4 100.80(18) 5_445 1_455
Au8 Au7 Au4 100.80(18) 5_445 1_455
Au4 Au7 Au4 123.94(19) . 1_455
Ga4 Au7 Au4 0.00(12) 1_455 1_455
Ga7 Au7 Ga6 115.2(3) 9_456 3_556
Au7 Au7 Ga6 115.2(3) 9_456 3_556
Ga8 Au7 Ga6 121.0(2) 16_445 3_556
Au8 Au7 Ga6 121.0(2) 16_445 3_556
Ga8 Au7 Ga6 99.10(18) 5_445 3_556
Au8 Au7 Ga6 99.10(18) 5_445 3_556
Au4 Au7 Ga6 52.97(14) . 3_556
Ga4 Au7 Ga6 95.58(17) 1_455 3_556
Au4 Au7 Ga6 95.58(17) 1_455 3_556
Ga7 Au7 Au6 115.2(3) 9_456 3_556
Au7 Au7 Au6 115.2(3) 9_456 3_556
Ga8 Au7 Au6 121.0(2) 16_445 3_556
Au8 Au7 Au6 121.0(2) 16_445 3_556
Ga8 Au7 Au6 99.10(18) 5_445 3_556
Au8 Au7 Au6 99.10(18) 5_445 3_556
Au4 Au7 Au6 52.97(14) . 3_556
Ga4 Au7 Au6 95.58(17) 1_455 3_556
Au4 Au7 Au6 95.58(17) 1_455 3_556
Ga6 Au7 Au6 0.000(1) 3_556 3_556
Ga8 Au8 Au8 0.0(3) 12 12
Ga8 Au8 Ga4 121.60(12) 12 5
Au8 Au8 Ga4 121.60(12) 12 5
Ga8 Au8 Au4 121.60(12) 12 5
Au8 Au8 Au4 121.60(12) 12 5
Ga4 Au8 Au4 0.00(16) 5 5
Ga8 Au8 Au3 120.99(11) 12 13_556
Au8 Au8 Au3 120.99(11) 12 13_556
Ga4 Au8 Au3 109.8(2) 5 13_556
Au4 Au8 Au3 109.8(2) 5 13_556
Ga8 Au8 Au2 61.14(12) 12 .
Au8 Au8 Au2 61.14(12) 12 .
Ga4 Au8 Au2 118.96(18) 5 .
Au4 Au8 Au2 118.96(18) 5 .
Au3 Au8 Au2 116.6(2) 13_556 .
Ga8 Au8 Ga8 180.0(5) 12 12_655
Au8 Au8 Ga8 180.0(5) 12 12_655
Ga4 Au8 Ga8 58.40(12) 5 12_655
Au4 Au8 Ga8 58.40(12) 5 12_655
Au3 Au8 Ga8 59.01(11) 13_556 12_655
Au2 Au8 Ga8 118.86(12) . 12_655
Ga8 Au8 Au8 180.0(5) 12 12_655
Au8 Au8 Au8 180.0(5) 12 12_655
Ga4 Au8 Au8 58.40(12) 5 12_655
Au4 Au8 Au8 58.40(12) 5 12_655
Au3 Au8 Au8 59.01(11) 13_556 12_655
Au2 Au8 Au8 118.86(12) . 12_655
Ga8 Au8 Au8 0.0(3) 12_655 12_655
Ga8 Au8 Au7 63.27(12) 12 5
Au8 Au8 Au7 63.27(12) 12 5
Ga4 Au8 Au7 66.48(15) 5 5
Au4 Au8 Au7 66.48(15) 5 5
Au3 Au8 Au7 122.1(2) 13_556 5
Au2 Au8 Au7 113.28(19) . 5
Ga8 Au8 Au7 116.73(12) 12_655 5
Au8 Au8 Au7 116.73(12) 12_655 5
Ga8 Au8 Ga7 63.27(12) 12 5
Au8 Au8 Ga7 63.27(12) 12 5
Ga4 Au8 Ga7 66.48(15) 5 5
Au4 Au8 Ga7 66.48(15) 5 5
Au3 Au8 Ga7 122.1(2) 13_556 5
Au2 Au8 Ga7 113.28(19) . 5
Ga8 Au8 Ga7 116.73(12) 12_655 5
Au8 Au8 Ga7 116.73(12) 12_655 5
Au7 Au8 Ga7 0.0(2) 5 5
Ga8 Au8 Na5 115.4(4) 12 5
Au8 Au8 Na5 115.4(4) 12 5
Ga4 Au8 Na5 63.6(8) 5 5
Au4 Au8 Na5 63.6(8) 5 5
Au3 Au8 Na5 63.5(8) 13_556 5
Au2 Au8 Na5 176.3(5) . 5
Ga8 Au8 Na5 64.6(4) 12_655 5
Au8 Au8 Na5 64.6(4) 12_655 5
Au7 Au8 Na5 64.8(6) 5 5
Ga7 Au8 Na5 64.8(6) 5 5
Ga8 Au8 Na3 66.0(2) 12 13_556
Au8 Au8 Na3 66.0(2) 12 13_556
Ga4 Au8 Na3 118.7(5) 5 13_556
Au4 Au8 Na3 118.7(5) 5 13_556
Au3 Au8 Na3 65.1(4) 13_556 13_556
Au2 Au8 Na3 115.7(4) . 13_556
Ga8 Au8 Na3 114.0(2) 12_655 13_556
Au8 Au8 Na3 114.0(2) 12_655 13_556
Au7 Au8 Na3 68.2(5) 5 13_556
Ga7 Au8 Na3 68.2(5) 5 13_556
Na5 Au8 Na3 60.8(7) 5 13_556
Au2 Na1 Au2 57.7(9) . 10_557
Au2 Na1 Ga6 143.46(15) . 7_556
Au2 Na1 Ga6 143.46(15) 10_557 7_556
Au2 Na1 Au6 143.46(15) . 7_556
Au2 Na1 Au6 143.46(15) 10_557 7_556
Ga6 Na1 Au6 0.00(9) 7_556 7_556
Au2 Na1 Ga6 143.46(15) . 5_455
Au2 Na1 Ga6 143.46(15) 10_557 5_455
Ga6 Na1 Ga6 46.9(8) 7_556 5_455
Au6 Na1 Ga6 46.9(8) 7_556 5_455
Au2 Na1 Au6 143.46(15) . 5_455
Au2 Na1 Au6 143.46(15) 10_557 5_455
Ga6 Na1 Au6 46.9(8) 7_556 5_455
Au6 Na1 Au6 46.9(8) 7_556 5_455
Ga6 Na1 Au6 0.0(2) 5_455 5_455
Au2 Na1 Ga8 103.0(13) . 10_557
Au2 Na1 Ga8 51.0(5) 10_557 10_557
Ga6 Na1 Ga8 92.9(7) 7_556 10_557
Au6 Na1 Ga8 92.9(7) 7_556 10_557
Ga6 Na1 Ga8 111.9(10) 5_455 10_557
Au6 Na1 Ga8 111.9(10) 5_455 10_557
Au2 Na1 Au8 103.0(13) . 10_557
Au2 Na1 Au8 51.0(5) 10_557 10_557
Ga6 Na1 Au8 92.9(7) 7_556 10_557
Au6 Na1 Au8 92.9(7) 7_556 10_557
Ga6 Na1 Au8 111.9(10) 5_455 10_557
Au6 Na1 Au8 111.9(10) 5_455 10_557
Ga8 Na1 Au8 0.0(2) 10_557 10_557
Au2 Na1 Ga8 51.0(5) . 12
Au2 Na1 Ga8 103.0(13) 10_557 12
Ga6 Na1 Ga8 111.9(10) 7_556 12
Au6 Na1 Ga8 111.9(10) 7_556 12
Ga6 Na1 Ga8 92.9(7) 5_455 12
Au6 Na1 Ga8 92.9(7) 5_455 12
Ga8 Na1 Ga8 153.2(18) 10_557 12
Au8 Na1 Ga8 153.2(18) 10_557 12
Au2 Na1 Au8 51.0(5) . 12
Au2 Na1 Au8 103.0(13) 10_557 12
Ga6 Na1 Au8 111.9(10) 7_556 12
Au6 Na1 Au8 111.9(10) 7_556 12
Ga6 Na1 Au8 92.9(7) 5_455 12
Au6 Na1 Au8 92.9(7) 5_455 12
Ga8 Na1 Au8 153.2(18) 10_557 12
Au8 Na1 Au8 153.2(18) 10_557 12
Ga8 Na1 Au8 0.0(3) 12 12
Au2 Na1 Au8 51.0(5) . .
Au2 Na1 Au8 103.0(13) 10_557 .
Ga6 Na1 Au8 92.9(7) 7_556 .
Au6 Na1 Au8 92.9(7) 7_556 .
Ga6 Na1 Au8 111.9(10) 5_455 .
Au6 Na1 Au8 111.9(10) 5_455 .
Ga8 Na1 Au8 124.4(8) 10_557 .
Au8 Na1 Au8 124.4(8) 10_557 .
Ga8 Na1 Au8 47.8(3) 12 .
Au8 Na1 Au8 47.8(3) 12 .
Ga5 Na2 Au5 0.0(2) 15_455 15_455
Ga5 Na2 Ga5 45.7(6) 15_455 13_556
Au5 Na2 Ga5 45.7(6) 15_455 13_556
Ga5 Na2 Au5 45.7(6) 15_455 13_556
Au5 Na2 Au5 45.7(6) 15_455 13_556
Ga5 Na2 Au5 0.0(2) 13_556 13_556
Ga5 Na2 Au2 144.6(10) 15_455 .
Au5 Na2 Au2 144.6(10) 15_455 .
Ga5 Na2 Au2 144.6(10) 13_556 .
Au5 Na2 Au2 144.6(10) 13_556 .
Ga5 Na2 Au3 93.6(9) 15_455 13_556
Au5 Na2 Au3 93.6(9) 15_455 13_556
Ga5 Na2 Au3 53.9(5) 13_556 13_556
Au5 Na2 Au3 53.9(5) 13_556 13_556
Au2 Na2 Au3 92.2(8) . 13_556
Ga5 Na2 Au3 53.9(5) 15_455 13_456
Au5 Na2 Au3 53.9(5) 15_455 13_456
Ga5 Na2 Au3 93.6(9) 13_556 13_456
Au5 Na2 Au3 93.6(9) 13_556 13_456
Au2 Na2 Au3 92.2(8) . 13_456
Au3 Na2 Au3 114.4(11) 13_556 13_456
Ga5 Na2 Au2 54.2(5) 15_455 13_456
Au5 Na2 Au2 54.2(5) 15_455 13_456
Ga5 Na2 Au2 93.9(10) 13_556 13_456
Au5 Na2 Au2 93.9(10) 13_556 13_456
Au2 Na2 Au2 117.6(7) . 13_456
Au3 Na2 Au2 147.1(13) 13_556 13_456
Au3 Na2 Au2 54.9(2) 13_456 13_456
Ga5 Na2 Au2 93.9(10) 15_455 13_556
Au5 Na2 Au2 93.9(10) 15_455 13_556
Ga5 Na2 Au2 54.2(5) 13_556 13_556
Au5 Na2 Au2 54.2(5) 13_556 13_556
Au2 Na2 Au2 117.6(7) . 13_556
Au3 Na2 Au2 54.9(2) 13_556 13_556
Au3 Na2 Au2 147.1(13) 13_456 13_556
Au2 Na2 Au2 114.6(12) 13_456 13_556
Ga5 Na2 Au3 144.8(10) 15_455 .
Au5 Na2 Au3 144.8(10) 15_455 .
Ga5 Na2 Au3 144.8(10) 13_556 .
Au5 Na2 Au3 144.8(10) 13_556 .
Au2 Na2 Au3 55.3(6) . .
Au3 Na2 Au3 117.8(7) 13_556 .
Au3 Na2 Au3 117.8(7) 13_456 .
Au2 Na2 Au3 92.0(7) 13_456 .
Au2 Na2 Au3 92.0(7) 13_556 .
Ga5 Na2 Au8 114.0(11) 15_455 .
Au5 Na2 Au8 114.0(11) 15_455 .
Ga5 Na2 Au8 95.7(8) 13_556 .
Au5 Na2 Au8 95.7(8) 13_556 .
Au2 Na2 Au8 49.4(6) . .
Au3 Na2 Au8 48.8(4) 13_556 .
Au3 Na2 Au8 90.4(9) 13_456 .
Au2 Na2 Au8 144.5(8) 13_456 .
Au2 Na2 Au8 98.5(3) 13_556 .
Au3 Na2 Au8 99.3(10) . .
Ga5 Na3 Au5 0.00(14) 3_656 3_656
Ga5 Na3 Au5 45.3(5) 3_656 .
Au5 Na3 Au5 45.3(5) 3_656 .
Ga5 Na3 Au1 54.1(4) 3_656 1_655
Au5 Na3 Au1 54.1(4) 3_656 1_655
Au5 Na3 Au1 93.6(7) . 1_655
Ga5 Na3 Au1 93.6(7) 3_656 .
Au5 Na3 Au1 93.6(7) 3_656 .
Au5 Na3 Au1 54.1(4) . .
Au1 Na3 Au1 114.9(9) 1_655 .
Ga5 Na3 Au3 53.6(4) 3_656 1_655
Au5 Na3 Au3 53.6(4) 3_656 1_655
Au5 Na3 Au3 93.0(7) . 1_655
Au1 Na3 Au3 54.50(17) 1_655 1_655
Au1 Na3 Au3 146.5(10) . 1_655
Ga5 Na3 Au3 93.0(7) 3_656 .
Au5 Na3 Au3 93.0(7) 3_656 .
Au5 Na3 Au3 53.6(4) . .
Au1 Na3 Au3 146.5(10) 1_655 .
Au1 Na3 Au3 54.50(17) . .
Au3 Na3 Au3 114.1(9) 1_655 .
Ga5 Na3 Ga8 115.6(9) 3_656 13_556
Au5 Na3 Ga8 115.6(9) 3_656 13_556
Au5 Na3 Ga8 96.9(6) . 13_556
Au1 Na3 Ga8 145.3(7) 1_655 13_556
Au1 Na3 Ga8 97.9(3) . 13_556
Au3 Na3 Ga8 91.9(7) 1_655 13_556
Au3 Na3 Ga8 49.5(3) . 13_556
Ga5 Na3 Au8 115.6(9) 3_656 13_556
Au5 Na3 Au8 115.6(9) 3_656 13_556
Au5 Na3 Au8 96.9(6) . 13_556
Au1 Na3 Au8 145.3(7) 1_655 13_556
Au1 Na3 Au8 97.9(3) . 13_556
Au3 Na3 Au8 91.9(7) 1_655 13_556
Au3 Na3 Au8 49.5(3) . 13_556
Ga8 Na3 Au8 0.00(17) 13_556 13_556
Ga5 Na3 Ga8 96.9(6) 3_656 8_556
Au5 Na3 Ga8 96.9(6) 3_656 8_556
Au5 Na3 Ga8 115.6(9) . 8_556
Au1 Na3 Ga8 97.9(3) 1_655 8_556
Au1 Na3 Ga8 145.3(7) . 8_556
Au3 Na3 Ga8 49.5(3) 1_655 8_556
Au3 Na3 Ga8 91.9(7) . 8_556
Ga8 Na3 Ga8 48.0(5) 13_556 8_556
Au8 Na3 Ga8 48.0(5) 13_556 8_556
Ga5 Na3 Au8 96.9(6) 3_656 8_556
Au5 Na3 Au8 96.9(6) 3_656 8_556
Au5 Na3 Au8 115.6(9) . 8_556
Au1 Na3 Au8 97.9(3) 1_655 8_556
Au1 Na3 Au8 145.3(7) . 8_556
Au3 Na3 Au8 49.5(3) 1_655 8_556
Au3 Na3 Au8 91.9(7) . 8_556
Ga8 Na3 Au8 48.0(5) 13_556 8_556
Au8 Na3 Au8 48.0(5) 13_556 8_556
Ga8 Na3 Au8 0.00(7) 8_556 8_556
Au5 Na4 Ga5 46.2(6) . 3_656
Au5 Na4 Au5 46.2(6) . 3_656
Ga5 Na4 Au5 0.00(8) 3_656 3_656
Au5 Na4 Au2 54.6(4) . .
Ga5 Na4 Au2 94.8(9) 3_656 .
Au5 Na4 Au2 94.8(9) 3_656 .
Au5 Na4 Au2 94.8(9) . 10_657
Ga5 Na4 Au2 54.6(4) 3_656 10_657
Au5 Na4 Au2 54.6(4) 3_656 10_657
Au2 Na4 Au2 148.7(14) . 10_657
Au5 Na4 Au2 54.6(4) . 10_557
Ga5 Na4 Au2 94.8(9) 3_656 10_557
Au5 Na4 Au2 94.8(9) 3_656 10_557
Au2 Na4 Au2 55.2(2) . 10_557
Au2 Na4 Au2 115.2(6) 10_657 10_557
Au5 Na4 Au2 94.8(9) . 1_655
Ga5 Na4 Au2 54.6(4) 3_656 1_655
Au5 Na4 Au2 54.6(4) 3_656 1_655
Au2 Na4 Au2 115.2(6) . 1_655
Au2 Na4 Au2 55.2(2) 10_657 1_655
Au2 Na4 Au2 148.7(14) 10_557 1_655
Au5 Na4 Ga4 144.55(11) . 14_557
Ga5 Na4 Ga4 144.55(11) 3_656 14_557
Au5 Na4 Ga4 144.55(11) 3_656 14_557
Au2 Na4 Ga4 117.0(7) . 14_557
Au2 Na4 Ga4 91.4(5) 10_657 14_557
Au2 Na4 Ga4 91.4(5) 10_557 14_557
Au2 Na4 Ga4 117.0(7) 1_655 14_557
Au5 Na4 Au4 144.55(11) . 14_557
Ga5 Na4 Au4 144.55(11) 3_656 14_557
Au5 Na4 Au4 144.55(11) 3_656 14_557
Au2 Na4 Au4 117.0(7) . 14_557
Au2 Na4 Au4 91.4(5) 10_657 14_557
Au2 Na4 Au4 91.4(5) 10_557 14_557
Au2 Na4 Au4 117.0(7) 1_655 14_557
Ga4 Na4 Au4 0.00(10) 14_557 14_557
Au5 Na4 Ga4 144.55(11) . 5
Ga5 Na4 Ga4 144.55(11) 3_656 5
Au5 Na4 Ga4 144.55(11) 3_656 5
Au2 Na4 Ga4 91.4(5) . 5
Au2 Na4 Ga4 117.0(7) 10_657 5
Au2 Na4 Ga4 117.0(7) 10_557 5
Au2 Na4 Ga4 91.4(5) 1_655 5
Ga4 Na4 Ga4 55.4(7) 14_557 5
Au4 Na4 Ga4 55.4(7) 14_557 5
Au5 Na4 Au4 144.55(11) . 5
Ga5 Na4 Au4 144.55(11) 3_656 5
Au5 Na4 Au4 144.55(11) 3_656 5
Au2 Na4 Au4 91.4(5) . 5
Au2 Na4 Au4 117.0(7) 10_657 5
Au2 Na4 Au4 117.0(7) 10_557 5
Au2 Na4 Au4 91.4(5) 1_655 5
Ga4 Na4 Au4 55.4(7) 14_557 5
Au4 Na4 Au4 55.4(7) 14_557 5
Ga4 Na4 Au4 0.00(11) 5 5
Na5 Na5 Ga4 64.3(16) 9_556 9_556
Na5 Na5 Au4 64.3(16) 9_556 9_556
Ga4 Na5 Au4 0.00(12) 9_556 9_556
Na5 Na5 Au4 60.1(16) 9_556 .
Ga4 Na5 Au4 124.4(15) 9_556 .
Au4 Na5 Au4 124.4(15) 9_556 .
Na5 Na5 Au1 156(3) 9_556 9_556
Ga4 Na5 Au1 91.9(13) 9_556 9_556
Au4 Na5 Au1 91.9(13) 9_556 9_556
Au4 Na5 Au1 143.6(16) . 9_556
Na5 Na5 Au3 148(3) 9_556 9_556
Ga4 Na5 Au3 147.7(17) 9_556 9_556
Au4 Na5 Au3 147.7(17) 9_556 9_556
Au4 Na5 Au3 87.8(12) . 9_556
Au1 Na5 Au3 55.8(8) 9_556 9_556
Na5 Na5 Ga8 102(2) 9_556 5_445
Ga4 Na5 Ga8 152.1(8) 9_556 5_445
Au4 Na5 Ga8 152.1(8) 9_556 5_445
Au4 Na5 Ga8 49.0(7) . 5_445
Au1 Na5 Ga8 99.2(12) 9_556 5_445
Au3 Na5 Ga8 49.8(7) 9_556 5_445
Na5 Na5 Au8 102(2) 9_556 5_445
Ga4 Na5 Au8 152.1(8) 9_556 5_445
Au4 Na5 Au8 152.1(8) 9_556 5_445
Au4 Na5 Au8 49.0(7) . 5_445
Au1 Na5 Au8 99.2(12) 9_556 5_445
Au3 Na5 Au8 49.8(7) 9_556 5_445
Ga8 Na5 Au8 0.0(2) 5_445 5_445
Na5 Na5 Ga8 102(2) 9_556 16_545
Ga4 Na5 Ga8 152.1(8) 9_556 16_545
Au4 Na5 Ga8 152.1(8) 9_556 16_545
Au4 Na5 Ga8 49.0(7) . 16_545
Au1 Na5 Ga8 99.2(12) 9_556 16_545
Au3 Na5 Ga8 49.8(7) 9_556 16_545
Ga8 Na5 Ga8 50.7(7) 5_445 16_545
Au8 Na5 Ga8 50.7(7) 5_445 16_545
Na5 Na5 Au8 102(2) 9_556 16_545
Ga4 Na5 Au8 152.1(8) 9_556 16_545
Au4 Na5 Au8 152.1(8) 9_556 16_545
Au4 Na5 Au8 49.0(7) . 16_545
Au1 Na5 Au8 99.2(12) 9_556 16_545
Au3 Na5 Au8 49.8(7) 9_556 16_545
Ga8 Na5 Au8 50.7(7) 5_445 16_545
Au8 Na5 Au8 50.7(7) 5_445 16_545
Ga8 Na5 Au8 0.00(13) 16_545 16_545
Na5 Na5 Na3 124.3(8) 9_556 9_556
Ga4 Na5 Na3 106.5(11) 9_556 9_556
Au4 Na5 Na3 106.5(11) 9_556 9_556
Au4 Na5 Na3 104.1(10) . 9_556
Au1 Na5 Na3 60.1(8) 9_556 9_556
Au3 Na5 Na3 59.9(8) 9_556 9_556
Ga8 Na5 Na3 59.3(7) 5_445 9_556
Au8 Na5 Na3 59.3(7) 5_445 9_556
Ga8 Na5 Na3 101.3(13) 16_545 9_556
Au8 Na5 Na3 101.3(13) 16_545 9_556

loop_
_geom_bond_atom_site_label_1
_geom_bond_atom_site_label_2
_geom_bond_distance
_geom_bond_site_symmetry_2
Au1 Au6 2.680(7) .
Au1 Ga6 2.680(7) 3_556
Au1 Au6 2.680(7) 3_556
Au1 Ga5 2.868(7) 3_556
Au1 Au5 2.868(7) 3_556
Au1 Au5 2.868(7) .
Au1 Au3 2.890(4) 10_557
Au1 Au3 2.890(4) .
Au1 Na5 3.07(5) 2
Au1 Na5 3.07(5) 9_556
Au2 Ga8 2.669(6) 12
Au2 Au8 2.669(6) 12
Au2 Au8 2.669(6) .
Au2 Au5 2.862(6) .
Au2 Ga5 2.862(6) 3_556
Au2 Au5 2.862(6) 3_556
Au2 Au3 2.910(4) .
Au2 Au2 2.910(6) 10_557
Au2 Na1 3.01(4) .
Au2 Na2 3.13(4) .
Au3 Ga8 2.653(5) 8_456
Au3 Au8 2.653(5) 8_456
Au3 Ga8 2.653(5) 13_556
Au3 Au8 2.653(5) 13_556
Au3 Au5 2.849(4) .
Au3 Ga5 2.849(4) 3_556
Au3 Au5 2.849(4) 3_556
Au3 Na5 3.11(4) 9_556
Au3 Na2 3.158(19) 13_556
Au4 Ga8 2.607(6) 5_445
Au4 Au8 2.607(6) 5_445
Au4 Ga8 2.607(6) 16_545
Au4 Au8 2.607(6) 16_545
Au4 Au6 2.737(6) .
Au4 Ga6 2.737(6) 3_556
Au4 Au6 2.737(6) 3_556
Au4 Au4 2.982(6) 10_557
Au4 Ga4 2.982(6) 10_557
Au4 Na5 2.98(5) 9_556
Au4 Au7 3.007(3) .
Au5 Ga5 2.428(13) 3_656
Au5 Au5 2.428(13) 3_656
Au5 Au3 2.849(4) 10_557
Au5 Au2 2.862(6) 10_557
Au5 Ga5 2.880(13) 3_556
Au5 Au5 2.880(13) 3_556
Au5 Na4 3.10(4) .
Au5 Na2 3.13(4) 6
Au5 Na2 3.13(4) 13_556
Au6 Ga6 2.477(12) 3_656
Au6 Au6 2.477(12) 3_656
Au6 Au4 2.737(6) 10_557
Au6 Ga4 2.737(6) 10_557
Au6 Ga6 2.831(12) 3_556
Au6 Au6 2.831(12) 3_556
Au6 Na1 3.11(5) 5_545
Au6 Ga7 3.126(6) 10_657
Au6 Au7 3.126(6) 10_657
Au7 Ga7 2.561(10) 9_456
Au7 Au7 2.561(10) 9_456
Au7 Ga8 2.864(7) 16_445
Au7 Au8 2.864(7) 16_445
Au7 Ga8 2.864(7) 5_445
Au7 Au8 2.864(7) 5_445
Au7 Ga4 3.007(3) 1_455
Au7 Au4 3.007(3) 1_455
Au7 Ga6 3.126(6) 3_556
Au7 Au6 3.126(6) 3_556
Au8 Ga8 2.576(10) 12
Au8 Au8 2.576(10) 12
Au8 Ga4 2.607(6) 5
Au8 Au4 2.607(6) 5
Au8 Au3 2.653(5) 13_556
Au8 Ga8 2.732(10) 12_655
Au8 Au8 2.732(10) 12_655
Au8 Au7 2.864(7) 5
Au8 Ga7 2.864(7) 5
Au8 Na5 3.19(4) 5
Au8 Na3 3.17(3) 13_556
Na1 Au2 3.01(4) 10_557
Na1 Ga6 3.11(5) 7_556
Na1 Au6 3.11(5) 7_556
Na1 Ga6 3.11(5) 5_455
Na1 Au6 3.11(5) 5_455
Na1 Ga8 3.178(13) 10_557
Na1 Au8 3.178(13) 10_557
Na1 Ga8 3.178(13) 12
Na1 Au8 3.178(13) 12
Na2 Ga5 3.13(3) 15_455
Na2 Au5 3.13(3) 15_455
Na2 Ga5 3.13(3) 13_556
Na2 Au5 3.13(3) 13_556
Na2 Au3 3.158(19) 13_556
Na2 Au3 3.158(19) 13_456
Na2 Au2 3.15(2) 13_456
Na2 Au2 3.15(2) 13_556
Na3 Ga5 3.15(3) 3_656
Na3 Au5 3.15(3) 3_656
Na3 Au1 3.149(16) 1_655
Na3 Au3 3.163(16) 1_655
Na3 Ga8 3.17(3) 13_556
Na3 Au8 3.17(3) 13_556
Na3 Ga8 3.17(3) 8_556
Na3 Au8 3.17(3) 8_556
Na4 Ga5 3.10(4) 3_656
Na4 Au5 3.10(4) 3_656
Na4 Au2 3.143(11) 10_657
Na4 Au2 3.143(11) 10_557
Na4 Au2 3.143(11) 1_655
Na4 Ga4 3.21(3) 14_557
Na4 Au4 3.21(3) 14_557
Na4 Ga4 3.21(3) 5
Na4 Au4 3.21(3) 5
Na5 Na5 2.83(9) 9_556
Na5 Ga4 2.98(4) 9_556
Na5 Au4 2.98(4) 9_556
Na5 Au1 3.07(5) 9_556
Na5 Au3 3.11(4) 9_556
Na5 Ga8 3.19(4) 5_445
Na5 Au8 3.19(4) 5_445
Na5 Ga8 3.19(4) 16_545
Na5 Au8 3.19(4) 16_545
Na5 Na3 3.22(3) 9_556
